data_7035222
loop_
_publ_author_name
'Marino, Nadia'
'Armentano, Donatella'
'De Munno, Giovanni'
'Lloret, Francesc'
'Cano, Joan'
'Julve, Miguel'

_publ_section_title
;
 Towards a better understanding of honeycomb alternating magnetic
 networks.
;
_journal_issue 24
_journal_name_full 'Dalton transactions (Cambridge, England : 2003)'
_journal_page_first 11040
_journal_page_last 11051
_journal_paper_doi 10.1039/c5dt00553a
_journal_volume 44
_journal_year 2015
_chemical_formula_moiety 'C12 H16 N4 O8 Zn2, (O5)'
_chemical_formula_sum 'C12 H16 N4 O13 Zn2'
_chemical_formula_weight 555.03
_chemical_name_systematic
;
 ?
;
_space_group_crystal_system monoclinic
_space_group_IT_number 12
_space_group_name_Hall '-C 2y'
_space_group_name_H-M_alt 'C 1 2/m 1'
_symmetry_space_group_name_Hall '-C 2y'
_symmetry_space_group_name_H-M 'C 1 2/m 1'
_atom_sites_solution_hydrogens geom
_atom_sites_solution_primary direct
_audit_creation_method SHELXL-2013
_audit_update_record
;
2014-12-16 deposited with the CCDC.
2015-04-27 downloaded from the CCDC.
;
_cell_angle_alpha 90
_cell_angle_beta 101.659(3)
_cell_angle_gamma 90
_cell_formula_units_Z 2
_cell_length_a 9.5335(10)
_cell_length_b 16.614(2)
_cell_length_c 6.1915(6)
_cell_measurement_reflns_used 4932
_cell_measurement_temperature 296(2)
_cell_measurement_theta_max 31.42
_cell_measurement_theta_min 2.50
_cell_volume 960.44(18)
_computing_cell_refinement 'Bruker SMART'
_computing_data_collection 'Bruker SMART'
_computing_data_reduction 'Bruker SAINT'
_computing_molecular_graphics 'Bruker SHELXTL'
_computing_publication_material 'Bruker SHELXTL'
_computing_structure_refinement 'SHELXL-2013 (Sheldrick, 2013)'
_computing_structure_solution 'Bruker SHELXTL'
_diffrn_ambient_temperature 296(2)
_diffrn_measured_fraction_theta_full 1.000
_diffrn_measured_fraction_theta_max 0.999
_diffrn_measurement_device_type 'CCD area detector'
_diffrn_measurement_method 'phi and omega scans'
_diffrn_radiation_source 'sealed tube'
_diffrn_radiation_type MoK\a
_diffrn_radiation_wavelength 0.71073
_diffrn_reflns_av_R_equivalents 0.0356
_diffrn_reflns_av_unetI/netI 0.0182
_diffrn_reflns_laue_measured_fraction_full 1.000
_diffrn_reflns_laue_measured_fraction_max 0.999
_diffrn_reflns_limit_h_max 13
_diffrn_reflns_limit_h_min -13
_diffrn_reflns_limit_k_max 23
_diffrn_reflns_limit_k_min -23
_diffrn_reflns_limit_l_max 8
_diffrn_reflns_limit_l_min -8
_diffrn_reflns_number 10829
_diffrn_reflns_point_group_measured_fraction_full 1.000
_diffrn_reflns_point_group_measured_fraction_max 0.999
_diffrn_reflns_theta_full 25.242
_diffrn_reflns_theta_max 30.506
_diffrn_reflns_theta_min 2.452
_exptl_absorpt_coefficient_mu 2.576
_exptl_absorpt_correction_type multi-scan
_exptl_absorpt_process_details Sadabs
_exptl_crystal_colour colourless
_exptl_crystal_density_diffrn 1.919
_exptl_crystal_description prismatic
_exptl_crystal_F_000 560
_exptl_crystal_recrystallization_method 'slow diffusion'
_exptl_crystal_size_max 0.060
_exptl_crystal_size_mid 0.060
_exptl_crystal_size_min 0.060
_refine_diff_density_max 1.087
_refine_diff_density_min -0.368
_refine_diff_density_rms 0.084
_refine_ls_extinction_method none
_refine_ls_goodness_of_fit_ref 1.096
_refine_ls_hydrogen_treatment constr
_refine_ls_matrix_type full
_refine_ls_number_parameters 73
_refine_ls_number_reflns 1520
_refine_ls_number_restraints 0
_refine_ls_restrained_S_all 1.096
_refine_ls_R_factor_all 0.0357
_refine_ls_R_factor_gt 0.0307
_refine_ls_shift/su_max 0.000
_refine_ls_shift/su_mean 0.000
_refine_ls_structure_factor_coef Fsqd
_refine_ls_weighting_details 'w=1/[\s^2^(Fo^2^)+(0.0475P)^2^+0.9680P] where P=(Fo^2^+2Fc^2^)/3'
_refine_ls_weighting_scheme calc
_refine_ls_wR_factor_gt 0.0829
_refine_ls_wR_factor_ref 0.0860
_reflns_Friedel_coverage 0.000
_reflns_number_gt 1359
_reflns_number_total 1520
_reflns_threshold_expression 'I > 2\s(I)'
_cod_data_source_file c5dt00553a1.cif
_cod_data_source_block zn2dc2m
_cod_depositor_comments
;
The following automatic conversions were performed:

'_atom_sites_solution_primary' value 'Direct' changed to 'direct'
according to
/usr/data/users/saulius/crontab/automatic-downloads/rss-feeds/RSC/lib/dictionaries/cif_core.dic
dictionary named 'cif_core.dic' version 2.4.2 from 2011-04-26.

Automatic conversion script
Id: cif_fix_values 3271 2015-04-21 07:52:19Z andrius 

 Adding full bibliography for 7035221--7035223.cif.
;
_cod_original_cell_volume 960.42(18)
_cod_database_code 7035222
_shelx_space_group_comment
;
The symmetry employed for this shelxl refinement is uniquely defined
by the following loop, which should always be used as a source of
symmetry information in preference to the above space-group names.
They are only intended as comments.
;
_shelx_estimated_absorpt_t_min 0.861
_shelx_estimated_absorpt_t_max 0.861
_shelxl_version_number 2013-4

loop_
_space_group_symop_operation_xyz
'x, y, z'
'-x, y, -z'
'x+1/2, y+1/2, z'
'-x+1/2, y+1/2, -z'
'-x, -y, -z'
'x, -y, z'
'-x+1/2, -y+1/2, -z'
'x+1/2, -y+1/2, z'

loop_
_atom_site_label
_atom_site_type_symbol
_atom_site_fract_x
_atom_site_fract_y
_atom_site_fract_z
_atom_site_U_iso_or_equiv
_atom_site_adp_type
_atom_site_occupancy
_atom_site_site_symmetry_order
_atom_site_calc_flag
_atom_site_refinement_flags_posn
_atom_site_refinement_flags_adp
_atom_site_refinement_flags_occupancy
Zn1 Zn 0.5000 0.67327(2) 0.5000 0.02821(12) Uani 1 2 d S T P
C1 C 0.4533(2) 0.5000 0.3882(4) 0.0227(4) Uani 1 2 d S T P
N1 N 0.41625(16) 0.57100(9) 0.2979(2) 0.0268(3) Uani 1 1 d . . .
C2 C 0.3357(2) 0.57075(13) 0.0931(3) 0.0339(4) Uani 1 1 d . . .
H2 H 0.3068 0.6194 0.0239 0.041 Uiso 1 1 calc R U .
C3 C 0.2952(3) 0.5000 -0.0156(5) 0.0383(6) Uani 1 2 d S T P
H3 H 0.2418 0.5000 -0.1591 0.046 Uiso 1 2 calc R U P
C4 C 0.2440(2) 0.72824(11) 0.6085(3) 0.0281(4) Uani 1 1 d . . .
O1 O 0.34123(18) 0.68067(9) 0.6859(3) 0.0368(3) Uani 1 1 d . . .
O2 O 0.36311(16) 0.75521(9) 0.3118(2) 0.0352(3) Uani 1 1 d . . .
O1W O 1.0000 0.3434(4) 1.0000 0.0619(15) Uiso 0.5 2 d S . P
O2W O 1.0824(9) 0.4581(5) 1.3573(13) 0.124(3) Uiso 0.5 1 d . . P
O3W O 1.0389(8) 0.6162(4) 1.2205(11) 0.1017(19) Uiso 0.5 1 d . . P

loop_
_atom_site_aniso_label
_atom_site_aniso_U_11
_atom_site_aniso_U_22
_atom_site_aniso_U_33
_atom_site_aniso_U_23
_atom_site_aniso_U_13
_atom_site_aniso_U_12
Zn1 0.02560(17) 0.02310(17) 0.03567(19) 0.000 0.00557(12) 0.000
C1 0.0210(10) 0.0236(10) 0.0232(10) 0.000 0.0035(8) 0.000
N1 0.0256(7) 0.0255(7) 0.0280(7) 0.0035(6) 0.0024(6) 0.0004(6)
C2 0.0334(9) 0.0365(10) 0.0294(9) 0.0084(8) 0.0007(7) 0.0018(8)
C3 0.0361(14) 0.0509(18) 0.0237(12) 0.000 -0.0040(10) 0.000
C4 0.0292(8) 0.0254(8) 0.0294(8) 0.0041(7) 0.0050(7) 0.0008(7)
O1 0.0345(7) 0.0394(8) 0.0383(8) 0.0153(6) 0.0120(6) 0.0123(6)
O2 0.0328(7) 0.0368(7) 0.0388(8) 0.0114(6) 0.0140(6) 0.0077(6)

loop_
_atom_type_symbol
_atom_type_description
_atom_type_scat_dispersion_real
_atom_type_scat_dispersion_imag
_atom_type_scat_source
C C 0.0033 0.0016 'International Tables Vol C Tables 4.2.6.8 and 6.1.1.4'
H H 0.0000 0.0000 'International Tables Vol C Tables 4.2.6.8 and 6.1.1.4'
N N 0.0061 0.0033 'International Tables Vol C Tables 4.2.6.8 and 6.1.1.4'
O O 0.0106 0.0060 'International Tables Vol C Tables 4.2.6.8 and 6.1.1.4'
Zn Zn 0.2839 1.4301 'International Tables Vol C Tables 4.2.6.8 and 6.1.1.4'

loop_
_geom_angle_atom_site_label_1
_geom_angle_atom_site_label_2
_geom_angle_atom_site_label_3
_geom_angle
_geom_angle_site_symmetry_1
_geom_angle_site_symmetry_3
O2 Zn1 O2 97.93(9) . 2_656
O2 Zn1 O1 95.50(6) . 2_656
O2 Zn1 O1 80.01(5) 2_656 2_656
O2 Zn1 O1 80.01(5) . .
O2 Zn1 O1 95.50(6) 2_656 .
O1 Zn1 O1 173.23(8) 2_656 .
O2 Zn1 N1 94.22(6) . .
O2 Zn1 N1 163.11(6) 2_656 .
O1 Zn1 N1 87.20(6) 2_656 .
O1 Zn1 N1 98.14(6) . .
O2 Zn1 N1 163.11(6) . 2_656
O2 Zn1 N1 94.23(6) 2_656 2_656
O1 Zn1 N1 98.13(6) 2_656 2_656
O1 Zn1 N1 87.20(6) . 2_656
N1 Zn1 N1 76.59(8) . 2_656
O2 Zn1 Zn1 98.35(4) . 8_565
O2 Zn1 Zn1 40.14(4) 2_656 8_565
O1 Zn1 Zn1 39.88(4) 2_656 8_565
O1 Zn1 Zn1 135.38(5) . 8_565
N1 Zn1 Zn1 126.32(4) . 8_565
N1 Zn1 Zn1 98.51(4) 2_656 8_565
O2 Zn1 Zn1 40.14(4) . 7_566
O2 Zn1 Zn1 98.34(4) 2_656 7_566
O1 Zn1 Zn1 135.38(5) 2_656 7_566
O1 Zn1 Zn1 39.88(4) . 7_566
N1 Zn1 Zn1 98.51(4) . 7_566
N1 Zn1 Zn1 126.32(4) 2_656 7_566
Zn1 Zn1 Zn1 123.716(13) 8_565 7_566
O2 Zn1 Zn1 131.04(5) . 6_565
O2 Zn1 Zn1 131.04(5) 2_656 6_565
O1 Zn1 Zn1 93.38(4) 2_656 6_565
O1 Zn1 Zn1 93.39(4) . 6_565
N1 Zn1 Zn1 38.30(4) . 6_565
N1 Zn1 Zn1 38.30(4) 2_656 6_565
Zn1 Zn1 Zn1 118.142(6) 8_565 6_565
Zn1 Zn1 Zn1 118.142(7) 7_566 6_565
O2 Zn1 Zn1 121.05(4) . 1_655
O2 Zn1 Zn1 58.95(4) 2_656 1_655
O1 Zn1 Zn1 32.99(5) 2_656 1_655
O1 Zn1 Zn1 147.01(5) . 1_655
N1 Zn1 Zn1 104.59(4) . 1_655
N1 Zn1 Zn1 75.41(4) 2_656 1_655
Zn1 Zn1 Zn1 28.142(6) 8_565 1_655
Zn1 Zn1 Zn1 151.858(7) 7_566 1_655
Zn1 Zn1 Zn1 90.0 6_565 1_655
O2 Zn1 Zn1 145.70(4) . 3_545
O2 Zn1 Zn1 108.22(5) 2_656 3_545
O1 Zn1 Zn1 68.52(4) 2_656 3_545
O1 Zn1 Zn1 117.95(4) . 3_545
N1 Zn1 Zn1 56.27(4) . 3_545
N1 Zn1 Zn1 36.28(4) 2_656 3_545
Zn1 Zn1 Zn1 88.294(10) 8_565 3_545
Zn1 Zn1 Zn1 147.991(5) 7_566 3_545
Zn1 Zn1 Zn1 29.849(4) 6_565 3_545
Zn1 Zn1 Zn1 60.151(4) 1_655 3_545
O2 Zn1 Zn1 141.34(4) . 6_665
O2 Zn1 Zn1 84.14(4) 2_656 6_665
O1 Zn1 Zn1 46.57(5) 2_656 6_665
O1 Zn1 Zn1 138.46(4) . 6_665
N1 Zn1 Zn1 79.05(4) . 6_665
N1 Zn1 Zn1 51.58(4) 2_656 6_665
Zn1 Zn1 Zn1 59.269(9) 8_565 6_665
Zn1 Zn1 Zn1 177.015(8) 7_566 6_665
Zn1 Zn1 Zn1 58.873(5) 6_565 6_665
Zn1 Zn1 Zn1 31.127(5) 1_655 6_665
Zn1 Zn1 Zn1 29.024(3) 3_545 6_665
N1 C1 N1 126.2(2) 6_565 .
N1 C1 C1 116.88(11) 6_565 2_656
N1 C1 C1 116.88(11) . 2_656
C1 N1 C2 116.70(17) . .
C1 N1 Zn1 114.82(12) . .
C2 N1 Zn1 128.46(13) . .
N1 C2 C3 121.12(19) . .
N1 C2 H2 119.4 . .
C3 C2 H2 119.4 . .
C2 C3 C2 118.1(3) . 6_565
C2 C3 H3 121.0 . .
C2 C3 H3 121.0 6_565 .
O1 C4 O2 126.46(17) . 7_566
O1 C4 C4 116.9(2) . 7_566
O2 C4 C4 116.7(2) 7_566 7_566
C4 O1 Zn1 113.26(12) . .
C4 O2 Zn1 113.17(12) 7_566 .
O3W O1W O3W 126.7(7) 6_565 5_767
O3W O1W O2W 14.9(3) 6_565 .
O3W O1W O2W 112.2(5) 5_767 .
O3W O1W O2 139.7(3) 6_565 4_646
O3W O1W O2 71.7(3) 5_767 4_646
O2W O1W O2 137.85(17) . 4_646
O2W O2W O3W 145.0(4) 6_565 6_565
O2W O2W O3W 18.2(2) 6_565 .
O3W O2W O3W 126.7(5) 6_565 .
O2W O2W O1W 131.00(18) 6_565 .
O3W O2W O1W 14.8(3) 6_565 .
O3W O2W O1W 112.9(3) . .
O2W O2W O2W 61.8(3) 6_565 5_768
O3W O2W O2W 127.3(6) 6_565 5_768
O3W O2W O2W 70.7(3) . 5_768
O1W O2W O2W 132.3(4) . 5_768
O1W O3W O2W 150.3(6) 5_767 6_565
O1W O3W O3W 26.6(3) 5_767 2_757
O2W O3W O3W 124.1(4) 6_565 2_757
O1W O3W O2W 134.3(5) 5_767 .
O2W O3W O2W 16.8(3) 6_565 .
O3W O3W O2W 107.8(2) 2_757 .
O1W O3W O2 78.3(3) 5_767 8_566
O2W O3W O2 127.6(4) 6_565 8_566
O3W O3W O2 98.6(3) 2_757 8_566
O2W O3W O2 135.3(3) . 8_566

loop_
_geom_bond_atom_site_label_1
_geom_bond_atom_site_label_2
_geom_bond_distance
_geom_bond_site_symmetry_2
Zn1 O2 2.0736(14) .
Zn1 O2 2.0736(15) 2_656
Zn1 O1 2.0820(16) 2_656
Zn1 O1 2.0820(16) .
Zn1 N1 2.1649(16) .
Zn1 N1 2.1649(16) 2_656
Zn1 Zn1 5.4058(5) 8_565
Zn1 Zn1 5.4058(5) 7_566
Zn1 Zn1 5.7572(9) 6_565
Zn1 Zn1 9.5335(10) 1_655
Zn1 Zn1 9.5774(9) 3_545
Zn1 Zn1 11.1370(10) 6_665
C1 N1 1.3225(18) 6_565
C1 N1 1.3225(18) .
C1 C1 1.487(5) 2_656
N1 C2 1.343(2) .
C2 C3 1.371(3) .
C2 H2 0.9300 .
C3 C2 1.371(3) 6_565
C3 H3 0.9300 .
C4 O1 1.239(2) .
C4 O2 1.251(2) 7_566
C4 C4 1.550(4) 7_566
O2 C4 1.251(2) 7_566
O1W O3W 1.499(7) 6_565
O1W O3W 1.499(7) 5_767
O1W O2W 2.906(9) .
O1W O2 2.931(4) 4_646
O2W O2W 1.392(16) 6_565
O2W O3W 1.507(9) 6_565
O2W O3W 2.765(11) .
O2W O2W 2.941(16) 5_768
O3W O1W 1.499(7) 5_767
O3W O2W 1.507(9) 6_565
O3W O3W 2.680(14) 2_757
O3W O2 2.842(7) 8_566
